data_4506770
loop_
_publ_author_name
'Qin, Ling'
'Hu, Jinsong'
'Zhang, Mingdao'
'Li, Yizhi'
'Zheng, Hegen'

_publ_section_title
;
 Construction of Metal--Organic Frameworks Based on Two Neutral
 Tetradentate Ligands
;
_journal_issue 10
_journal_name_full 'Crystal Growth &amp; Design'
_journal_page_first 4911
_journal_paper_doi 10.1021/cg300803n
_journal_volume 12
_journal_year 2012
_chemical_formula_moiety 'C80 H74 Co2 N8 O15'
_chemical_formula_sum 'C80 H74 Co2 N8 O15'
_chemical_formula_weight 1505.33
_chemical_name_systematic
; 
 ? 
;
_space_group_IT_number 2
_symmetry_cell_setting triclinic
_symmetry_space_group_name_Hall '-P 1'
_symmetry_space_group_name_H-M 'P -1'
_atom_sites_solution_hydrogens geom
_atom_sites_solution_primary direct
_atom_sites_solution_secondary difmap
_audit_creation_method SHELXL-97
_cell_angle_alpha 86.458(2)
_cell_angle_beta 87.243(2)
_cell_angle_gamma 79.259(2)
_cell_formula_units_Z 1
_cell_length_a 10.7882(15)
_cell_length_b 13.0533(18)
_cell_length_c 13.0557(18)
_cell_measurement_reflns_used 5995
_cell_measurement_temperature 296(2)
_cell_measurement_theta_max 27.487
_cell_measurement_theta_min 3.615
_cell_volume 1801.6(4)
_computing_structure_refinement 'SHELXL-97 (Sheldrick, 1997)'
_computing_structure_solution 'SHELXS-97 (Sheldrick, 1990)'
_diffrn_ambient_temperature 296(2)
_diffrn_measured_fraction_theta_full 0.983
_diffrn_measured_fraction_theta_max 0.983
_diffrn_radiation_monochromator graphite
_diffrn_radiation_source 'fine-focus sealed tube'
_diffrn_radiation_type MoK\a
_diffrn_radiation_wavelength 0.71073
_diffrn_reflns_av_R_equivalents 0.0157
_diffrn_reflns_av_sigmaI/netI 0.0263
_diffrn_reflns_limit_h_max 11
_diffrn_reflns_limit_h_min -13
_diffrn_reflns_limit_k_max 10
_diffrn_reflns_limit_k_min -16
_diffrn_reflns_limit_l_max 12
_diffrn_reflns_limit_l_min -16
_diffrn_reflns_number 10269
_diffrn_reflns_theta_full 26.00
_diffrn_reflns_theta_max 26.00
_diffrn_reflns_theta_min 3.43
_exptl_absorpt_coefficient_mu 0.535
_exptl_absorpt_correction_T_max 0.889
_exptl_absorpt_correction_T_min 0.861
_exptl_absorpt_correction_type multi-scan
_exptl_crystal_density_diffrn 1.387
_exptl_crystal_density_method 'not measured'
_exptl_crystal_F_000 784
_exptl_crystal_size_max 0.28
_exptl_crystal_size_mid 0.26
_exptl_crystal_size_min 0.22
_refine_diff_density_max 0.708
_refine_diff_density_min -0.524
_refine_diff_density_rms 0.051
_refine_ls_extinction_method none
_refine_ls_goodness_of_fit_ref 1.060
_refine_ls_hydrogen_treatment constr
_refine_ls_matrix_type full
_refine_ls_number_parameters 480
_refine_ls_number_reflns 7080
_refine_ls_number_restraints 1
_refine_ls_restrained_S_all 1.063
_refine_ls_R_factor_all 0.0380
_refine_ls_R_factor_gt 0.0342
_refine_ls_shift/su_max 0.001
_refine_ls_shift/su_mean 0.000
_refine_ls_structure_factor_coef Fsqd
_refine_ls_weighting_details 'calc w=1/[\s^2^(Fo^2^)+(0.0414P)^2^+1.1552P] where P=(Fo^2^+2Fc^2^)/3'
_refine_ls_weighting_scheme calc
_refine_ls_wR_factor_gt 0.0883
_refine_ls_wR_factor_ref 0.0902
_reflns_number_gt 6291
_reflns_number_total 7080
_reflns_threshold_expression >2sigma(I)
_cod_data_source_file cg300803n_si_002.cif
_cod_data_source_block 6
_cod_depositor_comments
;
The following automatic conversions were performed:

'_symmetry_cell_setting' value 'Triclinic' changed to 'triclinic'
according to /home/saulius/struct/CIF-dictionaries/cif_core.dic
dictionary named 'cif_core.dic' version 2.4.2 from 2011-04-26.

Automatic conversion script
Id: cif_fix_values 1891 2012-01-12 08:04:46Z andrius 

The following automatic conversions were performed:

'_refine_ls_hydrogen_treatment' value 'constra' was replaced with the
value 'constr' as specified in the replacement file
'src/cod-tools/trunk/data/replacement-values/replacement_values.lst'.

Automatic conversion script
Id: cif_fix_values 5376 2017-05-30 11:51:03Z andrius 
;
_cod_original_sg_symbol_Hall ' -P1'
_cod_original_sg_symbol_H-M P-1
_cod_database_code 4506770

loop_
_symmetry_equiv_pos_as_xyz
'x, y, z'
'-x, -y, -z'

loop_
_atom_site_label
_atom_site_type_symbol
_atom_site_fract_x
_atom_site_fract_y
_atom_site_fract_z
_atom_site_U_iso_or_equiv
_atom_site_adp_type
_atom_site_occupancy
_atom_site_symmetry_multiplicity
_atom_site_calc_flag
_atom_site_refinement_flags
O3W O 0.7840(6) 0.4058(5) 0.0054(3) 0.115(2) Uani 0.50 1 d P
H3WD H 0.7462 0.4553 -0.0335 0.138 Uiso 0.50 1 d PR
H3WB H 0.8550 0.3802 -0.0224 0.173 Uiso 0.50 1 d PR
C1 C 0.60563(17) 0.68206(14) 0.55515(14) 0.0243(4) Uani 1 1 d .
H1 H 0.6860 0.6481 0.5354 0.029 Uiso 1 1 calc R
C2 C 0.55460(17) 0.77390(14) 0.50136(14) 0.0237(4) Uani 1 1 d .
H2 H 0.6017 0.8013 0.4485 0.028 Uiso 1 1 calc R
C3 C 0.43247(16) 0.82524(13) 0.52655(13) 0.0197(4) Uani 1 1 d .
C4 C 0.36915(17) 0.78026(14) 0.60850(14) 0.0236(4) Uani 1 1 d .
H4 H 0.2875 0.8112 0.6284 0.028 Uiso 1 1 calc R
C5 C 0.42803(17) 0.68965(14) 0.65991(15) 0.0236(4) Uani 1 1 d .
H5 H 0.3845 0.6619 0.7149 0.028 Uiso 1 1 calc R
C6 C 0.37088(16) 0.91977(13) 0.46543(14) 0.0193(3) Uani 1 1 d .
C7 C 0.40637(16) 0.93283(13) 0.36168(14) 0.0189(3) Uani 1 1 d .
H7 H 0.4720 0.8858 0.3324 0.023 Uiso 1 1 calc R
C8 C 0.34251(16) 1.01678(13) 0.30278(13) 0.0181(3) Uani 1 1 d .
C9 C 0.24259(16) 1.08681(13) 0.34452(14) 0.0196(4) Uani 1 1 d .
H9 H 0.2000 1.1419 0.3037 0.024 Uiso 1 1 calc R
C10 C 0.20652(16) 1.07418(13) 0.44787(14) 0.0195(4) Uani 1 1 d .
C11 C 0.27215(16) 0.99147(14) 0.50853(14) 0.0208(4) Uani 1 1 d .
H11 H 0.2501 0.9840 0.5780 0.025 Uiso 1 1 calc R
C12 C 0.09438(16) 1.14664(14) 0.48997(14) 0.0206(4) Uani 1 1 d .
C13 C 0.06408(18) 1.25094(14) 0.45321(15) 0.0253(4) Uani 1 1 d .
H13 H 0.1173 1.2786 0.4054 0.030 Uiso 1 1 calc R
C14 C -0.04700(19) 1.31257(15) 0.48931(15) 0.0287(4) Uani 1 1 d .
H14 H -0.0664 1.3816 0.4638 0.034 Uiso 1 1 calc R
C15 C -0.09635(18) 1.17932(15) 0.59602(15) 0.0273(4) Uani 1 1 d .
H15 H -0.1501 1.1546 0.6455 0.033 Uiso 1 1 calc R
C16 C 0.01251(17) 1.11174(14) 0.56453(14) 0.0241(4) Uani 1 1 d .
H16 H 0.0305 1.0438 0.5930 0.029 Uiso 1 1 calc R
C17 C 0.48507(16) 0.98636(13) 0.15766(13) 0.0195(4) Uani 1 1 d .
C18 C 0.49108(16) 0.90247(13) 0.09679(13) 0.0182(3) Uani 1 1 d .
H18 H 0.4192 0.8749 0.0874 0.022 Uiso 1 1 calc R
C19 C 0.60669(16) 0.85942(13) 0.04944(13) 0.0178(3) Uani 1 1 d .
C20 C 0.71298(16) 0.90325(14) 0.06461(13) 0.0203(4) Uani 1 1 d .
H20 H 0.7901 0.8747 0.0337 0.024 Uiso 1 1 calc R
C21 C 0.70545(17) 0.98902(14) 0.12525(14) 0.0217(4) Uani 1 1 d .
C22 C 0.58964(17) 1.03081(14) 0.17255(14) 0.0225(4) Uani 1 1 d .
H22 H 0.5827 1.0876 0.2134 0.027 Uiso 1 1 calc R
C23 C 0.61554(16) 0.77070(13) -0.01855(13) 0.0184(3) Uani 1 1 d .
C24 C 0.52515(17) 0.70596(14) -0.01501(14) 0.0216(4) Uani 1 1 d .
H24 H 0.4577 0.7162 0.0327 0.026 Uiso 1 1 calc R
C25 C 0.53631(16) 0.62655(14) -0.08267(14) 0.0214(4) Uani 1 1 d .
H25 H 0.4753 0.5845 -0.0786 0.026 Uiso 1 1 calc R
C26 C 0.71891(17) 0.66859(14) -0.15566(15) 0.0244(4) Uani 1 1 d .
H26 H 0.7861 0.6559 -0.2034 0.029 Uiso 1 1 calc R
C27 C 0.71533(17) 0.74872(14) -0.09115(14) 0.0224(4) Uani 1 1 d .
H27 H 0.7790 0.7882 -0.0958 0.027 Uiso 1 1 calc R
C28 C 0.81900(17) 1.03693(15) 0.13547(14) 0.0243(4) Uani 1 1 d .
C29 C 0.93977(19) 0.97654(16) 0.14507(16) 0.0300(4) Uani 1 1 d .
H29 H 0.9508 0.9041 0.1475 0.036 Uiso 1 1 calc R
C30 C 1.0430(2) 1.02488(18) 0.15088(18) 0.0362(5) Uani 1 1 d .
H30 H 1.1223 0.9830 0.1574 0.043 Uiso 1 1 calc R
C31 C 0.9191(2) 1.18651(18) 0.1381(2) 0.0467(6) Uani 1 1 d .
H31 H 0.9112 1.2588 0.1354 0.056 Uiso 1 1 calc R
C32 C 0.8099(2) 1.14523(17) 0.13192(19) 0.0372(5) Uani 1 1 d .
H32 H 0.7318 1.1892 0.1255 0.045 Uiso 1 1 calc R
C33 C 0.87595(16) 0.45793(13) 0.72005(14) 0.0205(4) Uani 1 1 d .
C34 C 1.01935(16) 0.43618(14) 0.71410(14) 0.0210(4) Uani 1 1 d .
H34 H 1.0457 0.4426 0.6415 0.025 Uiso 1 1 calc R
C35 C 1.08188(16) 0.32765(14) 0.75588(16) 0.0253(4) Uani 1 1 d .
H35A H 1.0493 0.2745 0.7222 0.030 Uiso 1 1 calc R
H35B H 1.0627 0.3200 0.8290 0.030 Uiso 1 1 calc R
C36 C 1.22527(16) 0.31363(14) 0.73621(15) 0.0233(4) Uani 1 1 d .
H36A H 1.2647 0.2449 0.7630 0.028 Uiso 1 1 calc R
H36B H 1.2438 0.3177 0.6628 0.028 Uiso 1 1 calc R
C37 C 1.28139(16) 0.39655(14) 0.78649(14) 0.0201(4) Uani 1 1 d .
H37 H 1.2680 0.3866 0.8609 0.024 Uiso 1 1 calc R
C38 C 1.21302(16) 0.50757(14) 0.75417(17) 0.0259(4) Uani 1 1 d .
H38A H 1.2427 0.5576 0.7943 0.031 Uiso 1 1 calc R
H38B H 1.2339 0.5229 0.6824 0.031 Uiso 1 1 calc R
C39 C 1.06914(17) 0.52003(14) 0.76935(16) 0.0263(4) Uani 1 1 d .
H39A H 1.0296 0.5887 0.7427 0.032 Uiso 1 1 calc R
H39B H 1.0470 0.5143 0.8421 0.032 Uiso 1 1 calc R
C40 C 1.42443(16) 0.38582(13) 0.76417(13) 0.0198(4) Uani 1 1 d .
Co1 Co 0.63639(2) 0.505643(17) 0.721431(18) 0.01682(8) Uani 1 1 d U
N1 N 0.54507(14) 0.63961(11) 0.63434(12) 0.0208(3) Uani 1 1 d .
N2 N -0.12750(15) 1.27824(13) 0.55863(13) 0.0281(4) Uani 1 1 d .
N3 N 0.63091(14) 0.60733(11) -0.15388(11) 0.0202(3) Uani 1 1 d .
N4 N 1.03462(18) 1.12898(16) 0.14759(17) 0.0432(5) Uani 1 1 d .
O1 O 0.36688(11) 1.03245(10) 0.19854(9) 0.0222(3) Uani 1 1 d .
O2 O 0.81373(11) 0.40965(10) 0.78494(10) 0.0249(3) Uani 1 1 d U
O3 O 0.81897(11) 0.52952(10) 0.66021(10) 0.0241(3) Uani 1 1 d .
O4 O 1.48403(12) 0.30239(10) 0.72961(12) 0.0297(3) Uani 1 1 d .
O5 O 1.47371(11) 0.46384(10) 0.78268(10) 0.0221(3) Uani 1 1 d .
O1W O 0.64078(12) 0.40255(10) 0.60341(10) 0.0253(3) Uani 1 1 d .
H1W H 0.5953 0.3600 0.6202 0.038 Uiso 1 1 calc R
H1W2 H 0.7123 0.3635 0.5874 0.038 Uiso 1 1 d R
O2W O 0.72795(14) 0.21703(12) 0.81698(13) 0.0397(4) Uani 1 1 d .
H2WD H 0.7119 0.2633 0.7683 0.060 Uiso 1 1 d R
H2WC H 0.7959 0.2232 0.8444 0.060 Uiso 1 1 d R

loop_
_atom_site_aniso_label
_atom_site_aniso_U_11
_atom_site_aniso_U_22
_atom_site_aniso_U_33
_atom_site_aniso_U_23
_atom_site_aniso_U_13
_atom_site_aniso_U_12
O3W 0.145(5) 0.135(5) 0.034(2) 0.010(3) -0.008(3) 0.051(4)
C1 0.0182(8) 0.0248(9) 0.0269(9) -0.0009(8) 0.0005(7) 0.0034(7)
C2 0.0201(9) 0.0244(9) 0.0243(9) 0.0021(7) 0.0021(7) 0.0000(7)
C3 0.0207(8) 0.0170(8) 0.0210(9) -0.0036(7) -0.0027(7) -0.0012(7)
C4 0.0180(8) 0.0215(9) 0.0282(10) 0.0005(7) 0.0025(7) 0.0032(7)
C5 0.0208(9) 0.0215(9) 0.0266(9) 0.0014(7) 0.0034(7) -0.0008(7)
C6 0.0175(8) 0.0169(8) 0.0231(9) -0.0020(7) -0.0016(7) -0.0012(7)
C7 0.0155(8) 0.0160(8) 0.0242(9) -0.0043(7) 0.0003(7) 0.0003(6)
C8 0.0175(8) 0.0183(8) 0.0190(8) -0.0025(7) 0.0002(6) -0.0044(7)
C9 0.0179(8) 0.0158(8) 0.0241(9) -0.0004(7) -0.0019(7) -0.0001(6)
C10 0.0185(8) 0.0164(8) 0.0233(9) -0.0036(7) 0.0012(7) -0.0022(7)
C11 0.0209(9) 0.0202(9) 0.0200(9) -0.0020(7) 0.0018(7) -0.0010(7)
C12 0.0191(8) 0.0190(8) 0.0224(9) -0.0050(7) -0.0012(7) 0.0011(7)
C13 0.0254(9) 0.0222(9) 0.0261(9) -0.0020(8) 0.0030(7) 0.0006(7)
C14 0.0305(10) 0.0212(9) 0.0307(10) -0.0033(8) -0.0016(8) 0.0056(8)
C15 0.0231(9) 0.0294(10) 0.0296(10) -0.0088(8) 0.0051(8) -0.0047(8)
C16 0.0250(9) 0.0195(9) 0.0277(10) -0.0055(7) 0.0023(7) -0.0029(7)
C17 0.0199(8) 0.0193(8) 0.0170(8) 0.0013(7) 0.0012(7) 0.0007(7)
C18 0.0181(8) 0.0177(8) 0.0189(8) 0.0015(7) -0.0007(6) -0.0043(7)
C19 0.0206(8) 0.0157(8) 0.0167(8) 0.0006(7) -0.0011(6) -0.0027(7)
C20 0.0194(8) 0.0202(9) 0.0210(9) -0.0032(7) 0.0021(7) -0.0029(7)
C21 0.0215(9) 0.0225(9) 0.0219(9) -0.0023(7) -0.0018(7) -0.0052(7)
C22 0.0263(9) 0.0195(9) 0.0216(9) -0.0054(7) -0.0007(7) -0.0029(7)
C23 0.0191(8) 0.0156(8) 0.0197(8) 0.0005(7) -0.0031(7) -0.0013(6)
C24 0.0200(8) 0.0234(9) 0.0214(9) -0.0035(7) 0.0029(7) -0.0045(7)
C25 0.0194(8) 0.0205(9) 0.0255(9) -0.0025(7) 0.0000(7) -0.0064(7)
C26 0.0207(9) 0.0240(9) 0.0290(10) -0.0063(8) 0.0057(7) -0.0054(7)
C27 0.0194(8) 0.0205(9) 0.0288(10) -0.0038(7) 0.0023(7) -0.0073(7)
C28 0.0244(9) 0.0261(9) 0.0241(9) -0.0061(8) -0.0008(7) -0.0077(8)
C29 0.0280(10) 0.0269(10) 0.0360(11) -0.0028(8) -0.0052(8) -0.0059(8)
C30 0.0249(10) 0.0397(12) 0.0451(13) -0.0019(10) -0.0052(9) -0.0080(9)
C31 0.0394(13) 0.0285(11) 0.0762(18) -0.0069(11) -0.0081(12) -0.0138(10)
C32 0.0271(10) 0.0272(11) 0.0584(15) -0.0081(10) -0.0042(10) -0.0053(8)
C33 0.0169(8) 0.0181(8) 0.0271(9) -0.0070(7) -0.0011(7) -0.0029(7)
C34 0.0147(8) 0.0202(9) 0.0276(9) -0.0012(7) -0.0016(7) -0.0013(7)
C35 0.0178(9) 0.0184(9) 0.0401(11) -0.0002(8) -0.0048(8) -0.0042(7)
C36 0.0168(8) 0.0164(8) 0.0361(10) -0.0020(7) -0.0038(7) -0.0010(7)
C37 0.0148(8) 0.0206(9) 0.0247(9) -0.0015(7) -0.0011(7) -0.0027(7)
C38 0.0169(9) 0.0177(9) 0.0435(11) -0.0036(8) -0.0033(8) -0.0031(7)
C39 0.0171(9) 0.0194(9) 0.0423(11) -0.0068(8) -0.0026(8) -0.0006(7)
C40 0.0170(8) 0.0196(9) 0.0225(9) 0.0004(7) -0.0040(7) -0.0024(7)
Co1 0.01258(12) 0.01448(12) 0.02280(13) -0.00207(9) -0.00109(9) -0.00053(9)
N1 0.0193(7) 0.0176(7) 0.0244(8) -0.0005(6) -0.0017(6) -0.0002(6)
N2 0.0224(8) 0.0276(9) 0.0326(9) -0.0108(7) -0.0002(7) 0.0029(7)
N3 0.0191(7) 0.0178(7) 0.0235(8) -0.0026(6) -0.0013(6) -0.0025(6)
N4 0.0319(10) 0.0400(11) 0.0625(13) -0.0032(10) -0.0080(9) -0.0171(8)
O1 0.0197(6) 0.0241(6) 0.0192(6) -0.0005(5) 0.0021(5) 0.0039(5)
O2 0.0174(6) 0.0258(7) 0.0312(7) 0.0002(5) -0.0017(5) -0.0039(5)
O3 0.0163(6) 0.0208(6) 0.0336(7) 0.0007(5) -0.0026(5) 0.0003(5)
O4 0.0185(6) 0.0208(7) 0.0496(9) -0.0087(6) 0.0024(6) -0.0021(5)
O5 0.0157(6) 0.0224(6) 0.0297(7) -0.0073(5) 0.0008(5) -0.0060(5)
O1W 0.0179(6) 0.0239(7) 0.0335(7) -0.0100(6) 0.0018(5) -0.0004(5)
O2W 0.0335(8) 0.0318(8) 0.0528(10) 0.0086(7) 0.0004(7) -0.0072(6)

loop_
_atom_type_symbol
_atom_type_description
_atom_type_scat_dispersion_real
_atom_type_scat_dispersion_imag
_atom_type_scat_source
C C 0.0033 0.0016 'International Tables Vol C Tables 4.2.6.8 and 6.1.1.4'
H H 0.0000 0.0000 'International Tables Vol C Tables 4.2.6.8 and 6.1.1.4'
N N 0.0061 0.0033 'International Tables Vol C Tables 4.2.6.8 and 6.1.1.4'
O O 0.0106 0.0060 'International Tables Vol C Tables 4.2.6.8 and 6.1.1.4'
Co Co 0.3494 0.9721 'International Tables Vol C Tables 4.2.6.8 and 6.1.1.4'

loop_
_geom_angle_atom_site_label_1
_geom_angle_atom_site_label_2
_geom_angle_atom_site_label_3
_geom_angle
_geom_angle_site_symmetry_1
_geom_angle_site_symmetry_3
H3WD O3W H3WB 109.5 . .
N1 C1 C2 123.41(16) . .
N1 C1 H1 118.3 . .
C2 C1 H1 118.3 . .
C1 C2 C3 119.94(17) . .
C1 C2 H2 120.0 . .
C3 C2 H2 120.0 . .
C2 C3 C4 116.48(16) . .
C2 C3 C6 121.43(16) . .
C4 C3 C6 122.02(15) . .
C5 C4 C3 119.99(16) . .
C5 C4 H4 120.0 . .
C3 C4 H4 120.0 . .
N1 C5 C4 123.30(17) . .
N1 C5 H5 118.4 . .
C4 C5 H5 118.4 . .
C7 C6 C11 119.67(16) . .
C7 C6 C3 119.30(15) . .
C11 C6 C3 120.87(16) . .
C8 C7 C6 119.32(15) . .
C8 C7 H7 120.3 . .
C6 C7 H7 120.3 . .
O1 C8 C7 123.11(15) . .
O1 C8 C9 115.46(15) . .
C7 C8 C9 121.28(16) . .
C8 C9 C10 119.72(16) . .
C8 C9 H9 120.1 . .
C10 C9 H9 120.1 . .
C9 C10 C11 119.49(16) . .
C9 C10 C12 118.96(15) . .
C11 C10 C12 121.48(16) . .
C10 C11 C6 120.48(16) . .
C10 C11 H11 119.8 . .
C6 C11 H11 119.8 . .
C16 C12 C13 117.26(16) . .
C16 C12 C10 121.22(16) . .
C13 C12 C10 121.47(16) . .
C14 C13 C12 118.96(18) . .
C14 C13 H13 120.5 . .
C12 C13 H13 120.5 . .
N2 C14 C13 123.79(18) . .
N2 C14 H14 118.1 . .
C13 C14 H14 118.1 . .
N2 C15 C16 123.23(18) . .
N2 C15 H15 118.4 . .
C16 C15 H15 118.4 . .
C15 C16 C12 119.58(17) . .
C15 C16 H16 120.2 . .
C12 C16 H16 120.2 . .
C18 C17 C22 122.26(16) . .
C18 C17 O1 118.15(15) . .
C22 C17 O1 119.39(16) . .
C17 C18 C19 119.26(16) . .
C17 C18 H18 120.4 . .
C19 C18 H18 120.4 . .
C18 C19 C20 118.90(16) . .
C18 C19 C23 120.52(15) . .
C20 C19 C23 120.55(15) . .
C21 C20 C19 121.36(16) . .
C21 C20 H20 119.3 . .
C19 C20 H20 119.3 . .
C22 C21 C20 119.13(16) . .
C22 C21 C28 120.96(16) . .
C20 C21 C28 119.88(16) . .
C17 C22 C21 119.08(16) . .
C17 C22 H22 120.5 . .
C21 C22 H22 120.5 . .
C27 C23 C24 116.42(16) . .
C27 C23 C19 120.96(15) . .
C24 C23 C19 122.62(15) . .
C25 C24 C23 119.98(16) . .
C25 C24 H24 120.0 . .
C23 C24 H24 120.0 . .
N3 C25 C24 123.32(16) . .
N3 C25 H25 118.3 . .
C24 C25 H25 118.3 . .
N3 C26 C27 123.98(17) . .
N3 C26 H26 118.0 . .
C27 C26 H26 118.0 . .
C26 C27 C23 119.83(16) . .
C26 C27 H27 120.1 . .
C23 C27 H27 120.1 . .
C32 C28 C29 116.83(18) . .
C32 C28 C21 121.08(17) . .
C29 C28 C21 122.04(17) . .
C30 C29 C28 119.88(19) . .
C30 C29 H29 120.1 . .
C28 C29 H29 120.1 . .
N4 C30 C29 123.5(2) . .
N4 C30 H30 118.3 . .
C29 C30 H30 118.3 . .
N4 C31 C32 124.2(2) . .
N4 C31 H31 117.9 . .
C32 C31 H31 117.9 . .
C31 C32 C28 119.1(2) . .
C31 C32 H32 120.5 . .
C28 C32 H32 120.5 . .
O2 C33 O3 120.08(16) . .
O2 C33 C34 121.96(16) . .
O3 C33 C34 117.91(15) . .
C33 C34 C35 115.32(15) . .
C33 C34 C39 109.66(14) . .
C35 C34 C39 109.57(15) . .
C33 C34 H34 107.3 . .
C35 C34 H34 107.3 . .
C39 C34 H34 107.3 . .
C34 C35 C36 109.39(15) . .
C34 C35 H35A 109.8 . .
C36 C35 H35A 109.8 . .
C34 C35 H35B 109.8 . .
C36 C35 H35B 109.8 . .
H35A C35 H35B 108.2 . .
C37 C36 C35 111.97(15) . .
C37 C36 H36A 109.2 . .
C35 C36 H36A 109.2 . .
C37 C36 H36B 109.2 . .
C35 C36 H36B 109.2 . .
H36A C36 H36B 107.9 . .
C36 C37 C40 112.54(14) . .
C36 C37 C38 111.25(15) . .
C40 C37 C38 110.36(14) . .
C36 C37 H37 107.5 . .
C40 C37 H37 107.5 . .
C38 C37 H37 107.5 . .
C39 C38 C37 112.17(15) . .
C39 C38 H38A 109.2 . .
C37 C38 H38A 109.2 . .
C39 C38 H38B 109.2 . .
C37 C38 H38B 109.2 . .
H38A C38 H38B 107.9 . .
C38 C39 C34 110.90(15) . .
C38 C39 H39A 109.5 . .
C34 C39 H39A 109.5 . .
C38 C39 H39B 109.5 . .
C34 C39 H39B 109.5 . .
H39A C39 H39B 108.0 . .
O4 C40 O5 124.74(16) . .
O4 C40 C37 118.70(15) . .
O5 C40 C37 116.56(15) . .
O5 Co1 O1W 90.38(5) 1_455 .
O5 Co1 N1 95.57(5) 1_455 .
O1W Co1 N1 94.96(6) . .
O5 Co1 N3 88.39(5) 1_455 1_556
O1W Co1 N3 178.12(5) . 1_556
N1 Co1 N3 86.58(6) . 1_556
O5 Co1 O3 172.82(5) 1_455 .
O1W Co1 O3 86.17(5) . .
N1 Co1 O3 91.00(5) . .
N3 Co1 O3 94.90(5) 1_556 .
O5 Co1 O2 114.17(5) 1_455 .
O1W Co1 O2 90.99(5) . .
N1 Co1 O2 149.64(5) . .
N3 Co1 O2 88.22(5) 1_556 .
O3 Co1 O2 59.68(5) . .
C1 N1 C5 116.86(15) . .
C1 N1 Co1 121.03(12) . .
C5 N1 Co1 121.97(12) . .
C14 N2 C15 117.13(16) . .
C25 N3 C26 116.45(15) . .
C25 N3 Co1 125.17(12) . 1_554
C26 N3 Co1 117.59(12) . 1_554
C31 N4 C30 116.49(19) . .
C8 O1 C17 118.05(13) . .
C33 O2 Co1 88.12(10) . .
C33 O3 Co1 92.08(10) . .
C40 O5 Co1 129.01(11) . 1_655
Co1 O1W H1W 109.5 . .
Co1 O1W H1W2 118.0 . .
H1W O1W H1W2 103.1 . .
H2WD O2W H2WC 109.5 . .

loop_
_geom_bond_atom_site_label_1
_geom_bond_atom_site_label_2
_geom_bond_distance
_geom_bond_site_symmetry_2
O3W H3WD 0.8499 .
O3W H3WB 0.8501 .
C1 N1 1.342(2) .
C1 C2 1.386(3) .
C1 H1 0.9300 .
C2 C3 1.396(2) .
C2 H2 0.9300 .
C3 C4 1.399(3) .
C3 C6 1.491(2) .
C4 C5 1.384(3) .
C4 H4 0.9300 .
C5 N1 1.346(2) .
C5 H5 0.9300 .
C6 C7 1.399(2) .
C6 C11 1.401(2) .
C7 C8 1.390(2) .
C7 H7 0.9300 .
C8 O1 1.384(2) .
C8 C9 1.390(2) .
C9 C10 1.395(2) .
C9 H9 0.9300 .
C10 C11 1.399(2) .
C10 C12 1.495(2) .
C11 H11 0.9300 .
C12 C16 1.396(3) .
C12 C13 1.400(3) .
C13 C14 1.392(3) .
C13 H13 0.9300 .
C14 N2 1.339(3) .
C14 H14 0.9300 .
C15 N2 1.340(3) .
C15 C16 1.392(3) .
C15 H15 0.9300 .
C16 H16 0.9300 .
C17 C18 1.382(2) .
C17 C22 1.388(3) .
C17 O1 1.400(2) .
C18 C19 1.400(2) .
C18 H18 0.9300 .
C19 C20 1.401(2) .
C19 C23 1.489(2) .
C20 C21 1.399(3) .
C20 H20 0.9300 .
C21 C22 1.398(3) .
C21 C28 1.490(2) .
C22 H22 0.9300 .
C23 C27 1.400(2) .
C23 C24 1.402(2) .
C24 C25 1.388(3) .
C24 H24 0.9300 .
C25 N3 1.346(2) .
C25 H25 0.9300 .
C26 N3 1.349(2) .
C26 C27 1.377(3) .
C26 H26 0.9300 .
C27 H27 0.9300 .
C28 C32 1.397(3) .
C28 C29 1.398(3) .
C29 C30 1.386(3) .
C29 H29 0.9300 .
C30 N4 1.343(3) .
C30 H30 0.9300 .
C31 N4 1.337(3) .
C31 C32 1.391(3) .
C31 H31 0.9300 .
C32 H32 0.9300 .
C33 O2 1.266(2) .
C33 O3 1.266(2) .
C33 C34 1.519(2) .
C34 C35 1.531(2) .
C34 C39 1.537(3) .
C34 H34 0.9800 .
C35 C36 1.534(2) .
C35 H35A 0.9700 .
C35 H35B 0.9700 .
C36 C37 1.529(3) .
C36 H36A 0.9700 .
C36 H36B 0.9700 .
C37 C40 1.539(2) .
C37 C38 1.542(2) .
C37 H37 0.9800 .
C38 C39 1.535(2) .
C38 H38A 0.9700 .
C38 H38B 0.9700 .
C39 H39A 0.9700 .
C39 H39B 0.9700 .
C40 O4 1.255(2) .
C40 O5 1.274(2) .
Co1 O5 2.0458(12) 1_455
Co1 O1W 2.1007(13) .
Co1 N1 2.1311(15) .
Co1 N3 2.1550(15) 1_556
Co1 O3 2.1592(13) .
Co1 O2 2.2469(13) .
N3 Co1 2.1550(15) 1_554
O5 Co1 2.0458(12) 1_655
O1W H1W 0.8200 .
O1W H1W2 0.8664 .
O2W H2WD 0.8499 .
O2W H2WC 0.8498 .

loop_
_geom_hbond_atom_site_label_D
_geom_hbond_atom_site_label_H
_geom_hbond_atom_site_label_A
_geom_hbond_distance_DH
_geom_hbond_distance_HA
_geom_hbond_distance_DA
_geom_hbond_angle_DHA
_geom_hbond_site_symmetry_A
O1W H1W O4 0.82 2.02 2.752(2) 148.1 1_455
O1W H1W2 N2 0.87 1.91 2.773(2) 177.3 1_645
O2W H2WD O4 0.85 2.49 2.917(2) 112.3 1_455
